data_4026609
loop_
_publ_author_name
'Goutam Kumar Kole'
'Geok Kheng Tan'
'Jagadese J. Vittal'

_publ_contact_author
; 
     Dr. Jagadese J. Vittal
     Department of Chemistry
     National University of Singapore
     3 Science Drive 3
     SINGAPORE 117543 
;
_publ_contact_author_email chmjjv@nus.edu.sg
_publ_contact_author_fax '(65) 6779 1691'
_publ_contact_author_phone '(65) 6516 2677'
_publ_section_title
;
 Role of Anions in the Synthesis of Cyclobutane Derivatives via [2 + 2]
 Cycloaddition Reaction in the Solid State and Their Isomerization in
 Solution
;
_journal_name_full 'Journal of Organic Chemistry'
_journal_page_first 7860
_journal_page_last 7865
_journal_paper_doi 10.1021/jo201268p
_journal_volume 76
_journal_year 2011
_chemical_formula_sum 'C16 H15 F6 N2 O4 P'
_chemical_formula_weight 444.27
_chemical_name_systematic
; 
 ? 
;
_space_group_IT_number 14
_symmetry_cell_setting monoclinic
_symmetry_space_group_name_Hall '-P 2yn'
_symmetry_space_group_name_H-M 'P 1 21/n 1'
_atom_sites_solution_hydrogens geom
_atom_sites_solution_primary direct
_atom_sites_solution_secondary difmap
_audit_creation_method SHELXL-97
_cell_angle_alpha 90.00
_cell_angle_beta 95.9440(10)
_cell_angle_gamma 90.00
_cell_formula_units_Z 2
_cell_length_a 5.0962(3)
_cell_length_b 15.5577(10)
_cell_length_c 11.4752(8)
_cell_measurement_reflns_used 3985
_cell_measurement_temperature 223(2)
_cell_measurement_theta_max 27.48
_cell_measurement_theta_min 2.21
_cell_volume 904.92(10)
_computing_cell_refinement 'Bruker SMART'
_computing_data_collection 'Bruker SMART'
_computing_data_reduction 'Bruker SAINT'
_computing_molecular_graphics 'Bruker SHELXTL'
_computing_publication_material 'Bruker SHELXTL'
_computing_structure_refinement 'SHELXL-97 (Sheldrick, 1997)'
_computing_structure_solution 'SHELXS-97 (Sheldrick, 1990)'
_diffrn_ambient_temperature 223(2)
_diffrn_measured_fraction_theta_full 0.997
_diffrn_measured_fraction_theta_max 0.997
_diffrn_measurement_device_type 'CCD area detector'
_diffrn_measurement_method 'phi and omega scans'
_diffrn_radiation_monochromator graphite
_diffrn_radiation_source 'fine-focus sealed tube'
_diffrn_radiation_type MoK\a
_diffrn_radiation_wavelength 0.71073
_diffrn_reflns_av_R_equivalents 0.0221
_diffrn_reflns_av_sigmaI/netI 0.0236
_diffrn_reflns_limit_h_max 6
_diffrn_reflns_limit_h_min -6
_diffrn_reflns_limit_k_max 20
_diffrn_reflns_limit_k_min -10
_diffrn_reflns_limit_l_max 14
_diffrn_reflns_limit_l_min -14
_diffrn_reflns_number 6198
_diffrn_reflns_theta_full 27.49
_diffrn_reflns_theta_max 27.49
_diffrn_reflns_theta_min 2.21
_exptl_absorpt_coefficient_mu 0.239
_exptl_absorpt_correction_T_max 0.9146
_exptl_absorpt_correction_T_min 0.9104
_exptl_absorpt_correction_type multi-scan
_exptl_absorpt_process_details 'Sadabs, (Sheldrick 2001)'
_exptl_crystal_colour Colourless
_exptl_crystal_density_diffrn 1.630
_exptl_crystal_density_meas ?
_exptl_crystal_description Block
_exptl_crystal_F_000 452
_exptl_crystal_size_max 0.40
_exptl_crystal_size_mid 0.40
_exptl_crystal_size_min 0.38
_refine_diff_density_max 0.514
_refine_diff_density_min -0.373
_refine_diff_density_rms 0.070
_refine_ls_extinction_method none
_refine_ls_goodness_of_fit_ref 1.047
_refine_ls_hydrogen_treatment mixed
_refine_ls_matrix_type full
_refine_ls_number_parameters 148
_refine_ls_number_reflns 2069
_refine_ls_number_restraints 0
_refine_ls_restrained_S_all 1.047
_refine_ls_R_factor_all 0.0493
_refine_ls_R_factor_gt 0.0464
_refine_ls_shift/su_max 0.000
_refine_ls_shift/su_mean 0.000
_refine_ls_structure_factor_coef Fsqd
_refine_ls_weighting_details 'calc w=1/[\s^2^(Fo^2^)+(0.0610P)^2^+0.6181P] where P=(Fo^2^+2Fc^2^)/3'
_refine_ls_weighting_scheme calc
_refine_ls_wR_factor_gt 0.1221
_refine_ls_wR_factor_ref 0.1246
_reflns_number_gt 1908
_reflns_number_total 2069
_reflns_threshold_expression >2sigma(I)
_cod_data_source_file jo201268p_si_002_4.cif
_cod_data_source_block compound_3
_cod_depositor_comments
;
The following automatic conversions were performed:

'_exptl_crystal_density_meas' value 'Not Measured' was changed to '?'
- the value is perceived as not measured.

Automatic conversion script
Id: cif_fix_values 3008 2015-01-20 13:52:24Z robertas 
;
_cod_database_code 4026609

loop_
_symmetry_equiv_pos_as_xyz
'x, y, z'
'-x+1/2, y+1/2, -z+1/2'
'-x, -y, -z'
'x-1/2, -y-1/2, z-1/2'

loop_
_atom_site_label
_atom_site_type_symbol
_atom_site_fract_x
_atom_site_fract_y
_atom_site_fract_z
_atom_site_U_iso_or_equiv
_atom_site_adp_type
_atom_site_occupancy
_atom_site_symmetry_multiplicity
_atom_site_calc_flag
_atom_site_refinement_flags
_atom_site_disorder_assembly
_atom_site_disorder_group
P1 P 0.5000 0.5000 0.5000 0.0307(2) Uani 1 2 d S . .
F1 F 0.3208(3) 0.48934(8) 0.60585(12) 0.0509(4) Uani 1 1 d . A .
F2 F 0.3274(4) 0.42810(14) 0.43005(18) 0.0736(7) Uani 0.830(2) 1 d P A 1
F3 F 0.3064(4) 0.57238(14) 0.44711(19) 0.0777(7) Uani 0.830(2) 1 d P A 1
F2A F 0.503(2) 0.4003(7) 0.4842(9) 0.0736(7) Uani 0.170(2) 1 d P A 2
F3A F 0.276(2) 0.5061(7) 0.3988(10) 0.0777(7) Uani 0.170(2) 1 d P A 2
O1 O 0.8248(3) 0.47640(9) 0.92551(14) 0.0501(4) Uani 1 1 d . . .
H1O H 0.950(14) 0.489(5) 0.974(5) 0.067(19) Uiso 0.50 1 d P . .
O2 O 0.9958(3) 0.34620(8) 0.95783(12) 0.0389(3) Uani 1 1 d . . .
N1 N -0.0793(3) 0.16527(10) 0.61198(12) 0.0307(3) Uani 1 1 d . . .
H1N H -0.221(6) 0.1410(18) 0.566(2) 0.064(8) Uiso 1 1 d . . .
C1 C -0.0391(3) 0.24963(11) 0.60092(14) 0.0293(4) Uani 1 1 d . . .
H1 H -0.1544 0.2822 0.5491 0.035 Uiso 1 1 calc R . .
C2 C 0.1694(3) 0.28886(10) 0.66476(14) 0.0277(3) Uani 1 1 d . . .
H2 H 0.1977 0.3482 0.6569 0.033 Uiso 1 1 calc R . .
C3 C 0.3400(3) 0.23987(10) 0.74185(13) 0.0236(3) Uani 1 1 d . . .
C4 C 0.2913(3) 0.15224(11) 0.75029(15) 0.0331(4) Uani 1 1 d . . .
H4 H 0.4033 0.1177 0.8010 0.040 Uiso 1 1 calc R . .
C5 C 0.0782(4) 0.11619(11) 0.68414(16) 0.0376(4) Uani 1 1 d . . .
H5 H 0.0441 0.0570 0.6899 0.045 Uiso 1 1 calc R . .
C6 C 0.5638(3) 0.27790(10) 0.81518(13) 0.0249(3) Uani 1 1 d . . .
H6 H 0.6847 0.2402 0.8559 0.030 Uiso 1 1 calc R . .
C7 C 0.6074(3) 0.36107(11) 0.82798(14) 0.0298(4) Uani 1 1 d . . .
H7 H 0.4951 0.3999 0.7844 0.036 Uiso 1 1 calc R . .
C8 C 0.8294(3) 0.39515(10) 0.90949(14) 0.0276(3) Uani 1 1 d . . .

loop_
_atom_site_aniso_label
_atom_site_aniso_U_11
_atom_site_aniso_U_22
_atom_site_aniso_U_33
_atom_site_aniso_U_23
_atom_site_aniso_U_13
_atom_site_aniso_U_12
P1 0.0361(4) 0.0203(3) 0.0348(4) 0.0006(2) -0.0006(3) 0.0008(2)
F1 0.0651(8) 0.0361(6) 0.0548(8) 0.0001(5) 0.0220(6) -0.0022(5)
F2 0.0743(13) 0.0793(14) 0.0681(12) -0.0376(10) 0.0127(10) -0.0420(11)
F3 0.0773(12) 0.0711(13) 0.0872(14) 0.0407(11) 0.0205(11) 0.0439(11)
F2A 0.0743(13) 0.0793(14) 0.0681(12) -0.0376(10) 0.0127(10) -0.0420(11)
F3A 0.0773(12) 0.0711(13) 0.0872(14) 0.0407(11) 0.0205(11) 0.0439(11)
O1 0.0523(9) 0.0223(6) 0.0658(10) -0.0050(6) -0.0404(8) 0.0004(6)
O2 0.0348(7) 0.0269(6) 0.0494(8) -0.0042(5) -0.0230(6) 0.0024(5)
N1 0.0264(7) 0.0339(8) 0.0296(7) -0.0038(6) -0.0071(5) -0.0086(6)
C1 0.0273(8) 0.0315(8) 0.0269(8) -0.0015(6) -0.0067(6) 0.0006(6)
C2 0.0298(8) 0.0236(8) 0.0279(8) 0.0000(6) -0.0057(6) -0.0029(6)
C3 0.0234(7) 0.0243(7) 0.0220(7) -0.0004(5) -0.0026(5) -0.0038(5)
C4 0.0361(9) 0.0255(8) 0.0343(8) 0.0046(6) -0.0123(7) -0.0060(7)
C5 0.0428(10) 0.0265(9) 0.0404(9) 0.0022(7) -0.0108(8) -0.0128(7)
C6 0.0239(7) 0.0257(8) 0.0235(7) 0.0009(6) -0.0053(6) -0.0022(6)
C7 0.0291(8) 0.0252(8) 0.0315(8) -0.0003(6) -0.0137(6) -0.0014(6)
C8 0.0272(7) 0.0235(7) 0.0294(8) -0.0003(6) -0.0105(6) -0.0029(6)

loop_
_atom_type_symbol
_atom_type_description
_atom_type_scat_dispersion_real
_atom_type_scat_dispersion_imag
_atom_type_scat_source
C C 0.0033 0.0016 'International Tables Vol C Tables 4.2.6.8 and 6.1.1.4'
H H 0.0000 0.0000 'International Tables Vol C Tables 4.2.6.8 and 6.1.1.4'
N N 0.0061 0.0033 'International Tables Vol C Tables 4.2.6.8 and 6.1.1.4'
O O 0.0106 0.0060 'International Tables Vol C Tables 4.2.6.8 and 6.1.1.4'
F F 0.0171 0.0103 'International Tables Vol C Tables 4.2.6.8 and 6.1.1.4'
P P 0.1023 0.0942 'International Tables Vol C Tables 4.2.6.8 and 6.1.1.4'

loop_
_geom_angle_atom_site_label_1
_geom_angle_atom_site_label_2
_geom_angle_atom_site_label_3
_geom_angle
_geom_angle_site_symmetry_1
_geom_angle_site_symmetry_3
F3A P1 F3A 179.997(3) 3_666 .
F3A P1 F2A 89.4(6) 3_666 3_666
F3A P1 F2A 90.6(6) . 3_666
F3A P1 F2A 90.6(6) 3_666 .
F3A P1 F2A 89.4(6) . .
F2A P1 F2A 179.999(3) 3_666 .
F3A P1 F3 44.1(4) 3_666 3_666
F3A P1 F3 135.9(4) . 3_666
F2A P1 F3 132.7(4) 3_666 3_666
F2A P1 F3 47.3(4) . 3_666
F3A P1 F3 135.9(4) 3_666 .
F3A P1 F3 44.1(4) . .
F2A P1 F3 47.3(4) 3_666 .
F2A P1 F3 132.7(4) . .
F3 P1 F3 179.998(1) 3_666 .
F3A P1 F2 131.6(4) 3_666 .
F3A P1 F2 48.4(4) . .
F2A P1 F2 138.2(4) 3_666 .
F2A P1 F2 41.8(4) . .
F3 P1 F2 89.04(14) 3_666 .
F3 P1 F2 90.96(14) . .
F3A P1 F2 48.4(4) 3_666 3_666
F3A P1 F2 131.6(4) . 3_666
F2A P1 F2 41.8(4) 3_666 3_666
F2A P1 F2 138.2(4) . 3_666
F3 P1 F2 90.96(14) 3_666 3_666
F3 P1 F2 89.04(14) . 3_666
F2 P1 F2 179.998(1) . 3_666
F3A P1 F1 81.9(4) 3_666 .
F3A P1 F1 98.1(4) . .
F2A P1 F1 90.0(3) 3_666 .
F2A P1 F1 90.0(3) . .
F3 P1 F1 91.00(9) 3_666 .
F3 P1 F1 89.00(9) . .
F2 P1 F1 88.90(8) . .
F2 P1 F1 91.10(8) 3_666 .
F3A P1 F1 98.1(4) 3_666 3_666
F3A P1 F1 81.9(4) . 3_666
F2A P1 F1 90.0(3) 3_666 3_666
F2A P1 F1 90.0(3) . 3_666
F3 P1 F1 89.00(9) 3_666 3_666
F3 P1 F1 91.00(9) . 3_666
F2 P1 F1 91.09(8) . 3_666
F2 P1 F1 88.91(8) 3_666 3_666
F1 P1 F1 180.0 . 3_666
C5 N1 C1 122.22(14) . .
N1 C1 C2 120.32(15) . .
C1 C2 C3 119.47(15) . .
C4 C3 C2 118.28(14) . .
C4 C3 C6 119.24(14) . .
C2 C3 C6 122.48(14) . .
C5 C4 C3 119.79(15) . .
N1 C5 C4 119.92(16) . .
C7 C6 C3 124.80(14) . .
C6 C7 C8 121.85(15) . .
O2 C8 O1 124.77(15) . .
O2 C8 C7 120.46(15) . .
O1 C8 C7 114.74(14) . .

loop_
_geom_bond_atom_site_label_1
_geom_bond_atom_site_label_2
_geom_bond_distance
_geom_bond_site_symmetry_2
P1 F3A 1.545(11) 3_666
P1 F3A 1.546(11) .
P1 F2A 1.563(11) 3_666
P1 F2A 1.563(11) .
P1 F3 1.5767(16) 3_666
P1 F3 1.5767(16) .
P1 F2 1.5884(16) .
P1 F2 1.5884(16) 3_666
P1 F1 1.6021(12) .
P1 F1 1.6021(12) 3_666
O1 C8 1.278(2) .
O2 C8 1.228(2) .
N1 C5 1.333(2) .
N1 C1 1.336(2) .
C1 C2 1.370(2) .
C2 C3 1.400(2) .
C3 C4 1.391(2) .
C3 C6 1.470(2) .
C4 C5 1.378(2) .
C6 C7 1.318(2) .
C7 C8 1.489(2) .

loop_
_geom_hbond_atom_site_label_D
_geom_hbond_atom_site_label_H
_geom_hbond_atom_site_label_A
_geom_hbond_distance_DH
_geom_hbond_distance_HA
_geom_hbond_distance_DA
_geom_hbond_angle_DHA
_geom_hbond_site_symmetry_A
O1 H1O O1 0.83(6) 1.63(6) 2.453(3) 173(8) 3_767
N1 H1N O2 0.93(3) 1.82(3) 2.6563(18) 149(3) 4_465
N1 H1N O1 0.93(3) 2.62(3) 3.205(2) 122(2) 2_546
